data_2219355
loop_
_publ_author_name
'Mo, Juan'
'Liu, Jian-Hua'
'Pan, Yu-Shan'
'Zhang, Su-Mei'
'Du, Xiang-Dang'

_publ_section_title
;
 2,2'-Dimethyl-7,7'-(methylenediimino)di-1,8-naphthyridin-1-ium
 bis(perchlorate)
;
_journal_coeditor_code HG2415
_journal_issue 9
_journal_name_full 'Acta Crystallographica Section E'
_journal_page_first o1702
_journal_paper_doi 10.1107/S1600536808024616
_journal_volume 64
_journal_year 2008
_chemical_formula_iupac 'C19 H20 N6 2+, 2Cl O4 -'
_chemical_formula_moiety 'C19 H20 N6 2+, 2(Cl O4 -)'
_chemical_formula_sum 'C19 H20 Cl2 N6 O8'
_chemical_formula_weight 531.31
_chemical_name_systematic
;2,2'-Dimethyl-7,7'-(methylenediimino)di-1,8-naphthyridin-1-ium
 bis(perchlorate)
;
_space_group_IT_number 61
_symmetry_cell_setting orthorhombic
_symmetry_space_group_name_Hall '-P 2ac 2ab'
_symmetry_space_group_name_H-M 'P b c a'
_atom_sites_solution_hydrogens geom
_atom_sites_solution_primary direct
_atom_sites_solution_secondary difmap
_audit_creation_method SHELXL-97
_cell_angle_alpha 90.00
_cell_angle_beta 90.00
_cell_angle_gamma 90.00
_cell_formula_units_Z 8
_cell_length_a 8.1910(5)
_cell_length_b 19.3250(12)
_cell_length_c 27.8850(19)
_cell_measurement_reflns_used 7263
_cell_measurement_temperature 113(2)
_cell_measurement_theta_max 28.0
_cell_measurement_theta_min 2.1
_cell_volume 4413.9(5)
_computing_cell_refinement 'SAINT (Bruker, 1997)'
_computing_data_collection 'SMART (Bruker, 1997)'
_computing_data_reduction 'SAINT (Bruker, 1997)'
_computing_molecular_graphics 'XP in SHELXTL (Sheldrick, 2008)'
_computing_publication_material 'XP in SHELXTL (Sheldrick, 2008)'
_computing_structure_refinement 'SHELXL97 (Sheldrick, 2008)'
_computing_structure_solution 'SHELXS97 (Sheldrick, 2008)'
_diffrn_ambient_temperature 113(2)
_diffrn_detector_area_resol_mean 7.31
_diffrn_measured_fraction_theta_full 0.999
_diffrn_measured_fraction_theta_max 0.999
_diffrn_measurement_device_type 'Bruker SMART CCD area-detector'
_diffrn_measurement_method '\f and \w'
_diffrn_radiation_monochromator graphite
_diffrn_radiation_source 'fine-focus sealed tube'
_diffrn_radiation_type MoK\a
_diffrn_radiation_wavelength 0.71070
_diffrn_reflns_av_R_equivalents 0.0611
_diffrn_reflns_av_sigmaI/netI 0.0292
_diffrn_reflns_limit_h_max 9
_diffrn_reflns_limit_h_min -9
_diffrn_reflns_limit_k_max 22
_diffrn_reflns_limit_k_min -22
_diffrn_reflns_limit_l_max 32
_diffrn_reflns_limit_l_min -33
_diffrn_reflns_number 31220
_diffrn_reflns_theta_full 25.00
_diffrn_reflns_theta_max 25.00
_diffrn_reflns_theta_min 2.11
_diffrn_standards_decay_% 0
_diffrn_standards_interval_count 0
_diffrn_standards_interval_time 0
_diffrn_standards_number 0
_exptl_absorpt_coefficient_mu 0.356
_exptl_absorpt_correction_T_max 0.9518
_exptl_absorpt_correction_T_min 0.9085
_exptl_absorpt_correction_type multi-scan
_exptl_absorpt_process_details '(SADABS; Sheldrick, 1996)'
_exptl_crystal_colour colorless
_exptl_crystal_density_diffrn 1.599
_exptl_crystal_density_method 'not measured'
_exptl_crystal_description prism
_exptl_crystal_F_000 2192
_exptl_crystal_size_max 0.34
_exptl_crystal_size_mid 0.16
_exptl_crystal_size_min 0.14
_refine_diff_density_max 0.351
_refine_diff_density_min -0.410
_refine_ls_extinction_method none
_refine_ls_goodness_of_fit_ref 1.162
_refine_ls_hydrogen_treatment mixed
_refine_ls_matrix_type full
_refine_ls_number_parameters 308
_refine_ls_number_reflns 3882
_refine_ls_number_restraints 16
_refine_ls_restrained_S_all 1.180
_refine_ls_R_factor_all 0.0651
_refine_ls_R_factor_gt 0.0597
_refine_ls_shift/su_max 0.003
_refine_ls_shift/su_mean 0.000
_refine_ls_structure_factor_coef Fsqd
_refine_ls_weighting_details 'calc w=1/[\s^2^(Fo^2^)+(0.0498P)^2^+5.3196P] where P=(Fo^2^+2Fc^2^)/3'
_refine_ls_weighting_scheme calc
_refine_ls_wR_factor_gt 0.1306
_refine_ls_wR_factor_ref 0.1339
_reflns_number_gt 3598
_reflns_number_total 3882
_reflns_threshold_expression I>2\s(I)
_cod_data_source_file hg2415.cif
_cod_data_source_block I
_cod_database_code 2219355
_cod_database_fobs_code 2219355

loop_
_cod_entry_issue_id
_cod_entry_issue_origin
_cod_entry_issue_severity
_cod_entry_issue_description
_cod_entry_issue_author
_cod_entry_issue_date
1 original retraction
;
    This file does not describe any real compound and was retracted by
    the authors. The previously deposited coordinates can be reviewed
    in older revisions of this file or in the COD Subversion
    repository, svn://www.crystallography.net/cod/retracted/.

    The precise reasons for the retraction and other circumstances are
    discussed in the errata of Acta Cryst. E:

    Acta Cryst. E 76 (2020) e466

    https://journals.iucr.org/e/issues/2020/03/00/me6059/index.html
    https://journals.iucr.org/e/issues/2020/03/00/me6059/me6059.pdf
    doi:10.1107/S2056989019015937
    (https://doi.org/10.1107/S2056989019015937)
;
'Andrius Merkys' 2020-07-24

loop_
_symmetry_equiv_pos_as_xyz
'x, y, z'
'-x+1/2, y+1/2, z'
'x, -y+1/2, z+1/2'
'-x+1/2, -y, z+1/2'
'-x, -y, -z'
'x-1/2, -y-1/2, -z'
'-x, y-1/2, -z-1/2'
'x-1/2, y, -z-1/2'

loop_
_atom_site_type_symbol
_atom_site_label
_atom_site_fract_x
_atom_site_fract_y
_atom_site_fract_z
_atom_site_U_iso_or_equiv
_atom_site_adp_type
_atom_site_calc_flag
_atom_site_refinement_flags
_atom_site_occupancy
_atom_site_disorder_assembly
_atom_site_disorder_group
. . . . . . . . . . . .

loop_
_atom_site_aniso_label
_atom_site_aniso_U_11
_atom_site_aniso_U_22
_atom_site_aniso_U_33
_atom_site_aniso_U_12
_atom_site_aniso_U_13
_atom_site_aniso_U_23
Cl1 0.0433(5) 0.0317(4) 0.0331(4) -0.0003(3) 0.0046(4) -0.0008(3)
Cl2 0.0360(5) 0.0256(4) 0.0353(4) -0.0007(3) 0.0018(3) -0.0012(3)
O1 0.064(3) 0.046(2) 0.050(3) 0.016(2) 0.026(2) 0.022(2)
O2 0.055(3) 0.049(2) 0.124(4) -0.002(2) 0.053(3) -0.011(3)
O3 0.118(4) 0.059(2) 0.045(2) 0.031(2) -0.025(2) 0.0033(18)
O4 0.089(3) 0.052(2) 0.070(3) -0.001(2) 0.002(3) -0.027(2)
O5 0.0421(19) 0.063(2) 0.095(3) 0.0139(15) -0.0291(19) -0.019(2)
O6 0.126(4) 0.0396(16) 0.0313(15) -0.0408(19) -0.0042(19) 0.0050(12)
O7 0.0410(17) 0.0542(18) 0.0519(18) -0.0075(14) 0.0127(14) -0.0213(14)
O8 0.055(3) 0.0232(18) 0.055(2) -0.0038(16) -0.002(2) -0.0076(17)
O1' 0.036(6) 0.030(5) 0.051(7) -0.003(4) 0.014(5) 0.002(5)
O2' 0.049(6) 0.086(7) 0.052(6) -0.022(5) -0.013(5) 0.031(5)
O3' 0.056(7) 0.087(7) 0.041(6) -0.016(6) 0.023(5) -0.020(5)
O4' 0.063(6) 0.027(4) 0.065(6) 0.017(4) 0.012(5) 0.007(4)
O5' 0.030(8) 0.067(9) 0.061(10) 0.008(7) 0.004(7) 0.003(8)
O6' 0.046(9) 0.033(8) 0.064(10) 0.009(7) 0.000(8) 0.003(7)
O7' 0.085(11) 0.060(10) 0.041(9) -0.012(8) 0.014(8) -0.003(7)
O8' 0.053(14) 0.032(13) 0.032(12) 0.002(8) -0.006(8) -0.010(8)
N1 0.0448(17) 0.0233(13) 0.0302(14) -0.0046(12) -0.0070(12) 0.0000(10)
N2 0.0321(14) 0.0275(12) 0.0283(13) -0.0027(11) -0.0009(11) 0.0035(10)
N3 0.0381(16) 0.0419(15) 0.0260(14) 0.0023(13) -0.0004(12) 0.0032(12)
N6 0.0353(15) 0.0344(15) 0.0310(14) 0.0059(13) 0.0054(12) 0.0103(12)
N5 0.0314(14) 0.0360(14) 0.0306(13) -0.0023(11) 0.0053(11) 0.0101(11)
N4 0.0479(19) 0.0467(18) 0.0306(16) -0.0128(14) -0.0024(15) 0.0084(14)
C2 0.053(2) 0.0331(16) 0.0266(16) 0.0011(15) -0.0066(15) -0.0008(13)
C3 0.064(2) 0.0381(18) 0.0287(16) -0.0036(17) -0.0008(16) 0.0063(14)
C4 0.050(2) 0.0317(16) 0.0349(17) -0.0098(15) 0.0017(15) 0.0043(13)
C5 0.0341(17) 0.0212(14) 0.0302(15) -0.0031(12) -0.0020(13) -0.0004(12)
C6 0.0325(16) 0.0223(13) 0.0257(14) -0.0012(12) -0.0021(13) -0.0003(11)
C7 0.0299(16) 0.0301(15) 0.0264(15) 0.0067(13) 0.0012(13) 0.0022(12)
C8 0.0359(18) 0.0293(15) 0.0290(15) 0.0050(13) -0.0035(13) -0.0066(12)
C9 0.0374(18) 0.0262(15) 0.0335(16) -0.0018(13) -0.0029(14) -0.0030(12)
C1 0.083(3) 0.0408(19) 0.0316(18) -0.0031(19) -0.0128(19) -0.0052(15)
C16 0.0290(17) 0.0429(18) 0.0362(17) -0.0019(14) 0.0067(14) 0.0172(14)
C17 0.0313(18) 0.0449(19) 0.0444(19) 0.0015(15) 0.0056(15) 0.0222(16)
C18 0.0337(18) 0.0324(17) 0.053(2) 0.0026(14) 0.0174(16) 0.0202(15)
C14 0.0355(18) 0.0285(15) 0.0430(18) -0.0041(14) 0.0150(15) 0.0115(14)
C15 0.0287(17) 0.0350(16) 0.0309(16) -0.0028(13) 0.0097(13) 0.0104(13)
C11 0.0381(19) 0.0409(18) 0.0314(16) -0.0138(15) 0.0053(15) 0.0099(14)
C12 0.052(2) 0.0331(17) 0.0417(19) -0.0172(16) 0.0116(17) 0.0006(15)
C13 0.048(2) 0.0273(16) 0.048(2) -0.0080(15) 0.0165(17) 0.0061(14)
C19 0.042(2) 0.058(2) 0.0341(17) -0.0008(17) 0.0011(16) 0.0121(16)
C10 0.0343(19) 0.061(2) 0.0343(18) -0.0038(17) 0.0030(15) 0.0176(16)

loop_
_atom_type_symbol
_atom_type_description
_atom_type_scat_dispersion_real
_atom_type_scat_dispersion_imag
_atom_type_scat_source
C C 0.0033 0.0016 'International Tables Vol C Tables 4.2.6.8 and 6.1.1.4'
H H 0.0000 0.0000 'International Tables Vol C Tables 4.2.6.8 and 6.1.1.4'
N N 0.0061 0.0033 'International Tables Vol C Tables 4.2.6.8 and 6.1.1.4'
O O 0.0106 0.0060 'International Tables Vol C Tables 4.2.6.8 and 6.1.1.4'
Cl Cl 0.1484 0.1585 'International Tables Vol C Tables 4.2.6.8 and 6.1.1.4'

loop_
_geom_angle_atom_site_label_1
_geom_angle_atom_site_label_2
_geom_angle_atom_site_label_3
_geom_angle
O4' Cl1 O2 137.8(4)
O4' Cl1 O3' 109.9(6)
O4' Cl1 O4 48.3(4)
O2 Cl1 O4 112.7(3)
O3' Cl1 O4 122.6(5)
O4' Cl1 O1 111.8(5)
O2 Cl1 O1 110.3(3)
O3' Cl1 O1 127.5(5)
O4 Cl1 O1 108.9(3)
O4' Cl1 O2' 111.7(6)
O2 Cl1 O2' 68.8(5)
O3' Cl1 O2' 108.5(6)
O4 Cl1 O2' 63.6(5)
O1 Cl1 O2' 84.0(4)
O4' Cl1 O3 59.9(5)
O2 Cl1 O3 109.5(3)
O3' Cl1 O3 67.9(5)
O4 Cl1 O3 106.7(2)
O1 Cl1 O3 108.7(3)
O2' Cl1 O3 166.5(4)
O4' Cl1 O1' 110.7(6)
O2 Cl1 O1' 108.6(6)
O3' Cl1 O1' 107.7(6)
O4 Cl1 O1' 129.3(5)
O2' Cl1 O1' 108.2(6)
O3 Cl1 O1' 85.2(5)
O5 Cl2 O7' 64.3(8)
O5 Cl2 O8' 113.6(11)
O7' Cl2 O8' 112.1(10)
O5 Cl2 O6 111.8(2)
O7' Cl2 O6 149.3(8)
O8' Cl2 O6 97.5(11)
O5 Cl2 O6' 132.4(7)
O7' Cl2 O6' 111.3(8)
O8' Cl2 O6' 111.4(10)
O6 Cl2 O6' 46.6(7)
O5 Cl2 O8 110.5(2)
O7' Cl2 O8 100.1(8)
O6 Cl2 O8 109.1(3)
O6' Cl2 O8 116.7(8)
O5 Cl2 O7 107.38(19)
O7' Cl2 O7 50.9(8)
O8' Cl2 O7 117.9(11)
O6 Cl2 O7 108.3(2)
O6' Cl2 O7 62.4(8)
O8 Cl2 O7 109.6(3)
O5 Cl2 O5' 45.2(7)
O7' Cl2 O5' 107.7(8)
O8' Cl2 O5' 108.7(10)
O6 Cl2 O5' 68.2(8)
O6' Cl2 O5' 105.3(8)
O8 Cl2 O5' 115.5(8)
O7 Cl2 O5' 133.2(8)
C2 N1 C6 124.2(3)
C2 N1 H1 118(2)
C6 N1 H1 117(2)
C7 N2 C6 115.9(2)
C7 N3 C10 122.8(3)
C7 N3 H3A 115(2)
C10 N3 H3A 121(2)
C16 N6 C15 124.6(3)
C16 N6 H6 117(2)
C15 N6 H6 118(2)
C11 N5 C15 116.0(3)
C11 N4 C10 123.5(3)
C11 N4 H4A 120(3)
C10 N4 H4A 117(3)
N1 C2 C3 118.7(3)
N1 C2 C1 116.8(3)
C3 C2 C1 124.5(3)
C4 C3 C2 120.0(3)
C4 C3 H3 120.0
C2 C3 H3 120.0
C3 C4 C5 120.8(3)
C3 C4 H4 119.6
C5 C4 H4 119.6
C4 C5 C6 118.5(3)
C4 C5 C9 125.9(3)
C6 C5 C9 115.6(3)
N2 C6 N1 116.0(2)
N2 C6 C5 126.2(3)
N1 C6 C5 117.8(3)
N2 C7 N3 117.0(3)
N2 C7 C8 123.0(3)
N3 C7 C8 120.0(3)
C9 C8 C7 119.6(3)
C9 C8 H8 120.2
C7 C8 H8 120.2
C8 C9 C5 119.4(3)
C8 C9 H9 120.3
C5 C9 H9 120.3
C2 C1 H1A 109.5
C2 C1 H1B 109.5
H1A C1 H1B 109.5
C2 C1 H1C 109.5
H1A C1 H1C 109.5
H1B C1 H1C 109.5
N6 C16 C17 117.7(3)
N6 C16 C19 117.9(3)
C17 C16 C19 124.4(3)
C18 C17 C16 120.2(3)
C18 C17 H17 119.9
C16 C17 H17 119.9
C17 C18 C14 121.0(3)
C17 C18 H18 119.5
C14 C18 H18 119.5
C18 C14 C15 118.3(3)
C18 C14 C13 125.9(3)
C15 C14 C13 115.8(3)
N5 C15 N6 116.0(3)
N5 C15 C14 125.9(3)
N6 C15 C14 118.1(3)
N5 C11 N4 116.8(3)
N5 C11 C12 123.1(3)
N4 C11 C12 120.2(3)
C13 C12 C11 119.5(3)
C13 C12 H12 120.3
C11 C12 H12 120.3
C12 C13 C14 119.8(3)
C12 C13 H13 120.1
C14 C13 H13 120.1
C16 C19 H19A 109.5
C16 C19 H19B 109.5
H19A C19 H19B 109.5
C16 C19 H19C 109.5
H19A C19 H19C 109.5
H19B C19 H19C 109.5
N4 C10 N3 114.4(3)
N4 C10 H10A 108.7
N3 C10 H10A 108.7
N4 C10 H10B 108.7
N3 C10 H10B 108.7
H10A C10 H10B 107.6

loop_
_geom_bond_atom_site_label_1
_geom_bond_atom_site_label_2
_geom_bond_distance
Cl1 O4' 1.390(7)
Cl1 O2 1.410(4)
Cl1 O3' 1.430(7)
Cl1 O4 1.431(3)
Cl1 O1 1.436(4)
Cl1 O2' 1.439(7)
Cl1 O3 1.440(3)
Cl1 O1' 1.441(8)
Cl2 O5 1.420(3)
Cl2 O7' 1.423(9)
Cl2 O8' 1.424(10)
Cl2 O6 1.426(3)
Cl2 O6' 1.432(9)
Cl2 O8 1.433(3)
Cl2 O7 1.439(3)
Cl2 O5' 1.464(9)
N1 C2 1.343(4)
N1 C6 1.364(4)
N1 H1 0.88(4)
N2 C7 1.336(4)
N2 C6 1.336(4)
N3 C7 1.342(4)
N3 C10 1.451(4)
N3 H3A 0.80(3)
N6 C16 1.350(4)
N6 C15 1.360(4)
N6 H6 0.84(3)
N5 C11 1.335(4)
N5 C15 1.348(4)
N4 C11 1.337(4)
N4 C10 1.437(5)
N4 H4A 0.71(4)
C2 C3 1.383(5)
C2 C1 1.490(4)
C3 C4 1.378(4)
C3 H3 0.9500
C4 C5 1.394(4)
C4 H4 0.9500
C5 C6 1.415(4)
C5 C9 1.424(4)
C7 C8 1.431(4)
C8 C9 1.349(4)
C8 H8 0.9500
C9 H9 0.9500
C1 H1A 0.9800
C1 H1B 0.9800
C1 H1C 0.9800
C16 C17 1.390(5)
C16 C19 1.486(5)
C17 C18 1.376(5)
C17 H17 0.9500
C18 C14 1.392(5)
C18 H18 0.9500
C14 C15 1.410(4)
C14 C13 1.427(5)
C11 C12 1.437(5)
C12 C13 1.345(5)
C12 H12 0.9500
C13 H13 0.9500
C19 H19A 0.9800
C19 H19B 0.9800
C19 H19C 0.9800
C10 H10A 0.9900
C10 H10B 0.9900

loop_
_geom_hbond_atom_site_label_D
_geom_hbond_atom_site_label_H
_geom_hbond_atom_site_label_A
_geom_hbond_site_symmetry_A
_geom_hbond_distance_DH
_geom_hbond_distance_HA
_geom_hbond_distance_DA
_geom_hbond_angle_DHA
N1 H1 O6 5_656 0.88(4) 1.92 2.794(4) 168
N3 H3A O3 . 0.80(3) 2.23 2.990(6) 159
N4 H4A O5 5_656 0.71(4) 2.56 3.233(5) 160
N4 H4A O7 5_656 0.71(4) 2.52 3.133(5) 145
N6 H6 O1 . 0.84(3) 2.00 2.838(8) 178
C1 H1A O7 4_654 0.98 2.54 3.501(3) 167
C1 H1B O4 3_554 0.98 2.33 3.078(4) 132
C4 H4 O8 6_566 0.95 2.52 3.392(7) 152
C10 H10B O4 6_566 0.99 2.35 3.082(5) 130
C13 H13 O2 5_656 0.95 2.41 3.259(3) 149
C19 H19B O5 . 0.98 2.57 3.351(6) 136
C19 H19C O7 1_455 0.98 2.58 3.207(7) 122
C19 H19C O8 1_455 0.98 2.57 3.548(4) 172

loop_
_geom_torsion_atom_site_label_1
_geom_torsion_atom_site_label_2
_geom_torsion_atom_site_label_3
_geom_torsion_atom_site_label_4
_geom_torsion
C6 N1 C2 C3 -0.1(5)
C6 N1 C2 C1 179.5(3)
N1 C2 C3 C4 2.1(5)
C1 C2 C3 C4 -177.4(4)
C2 C3 C4 C5 -1.4(6)
C3 C4 C5 C6 -1.3(5)
C3 C4 C5 C9 177.0(3)
C7 N2 C6 N1 179.2(3)
C7 N2 C6 C5 0.2(4)
C2 N1 C6 N2 178.4(3)
C2 N1 C6 C5 -2.5(5)
C4 C5 C6 N2 -177.9(3)
C9 C5 C6 N2 3.7(5)
C4 C5 C6 N1 3.1(4)
C9 C5 C6 N1 -175.3(3)
C6 N2 C7 N3 176.2(3)
C6 N2 C7 C8 -4.9(4)
C10 N3 C7 N2 -12.6(4)
C10 N3 C7 C8 168.5(3)
N2 C7 C8 C9 5.7(5)
N3 C7 C8 C9 -175.5(3)
C7 C8 C9 C5 -1.4(5)
C4 C5 C9 C8 178.9(3)
C6 C5 C9 C8 -2.8(4)
C15 N6 C16 C17 -1.9(4)
C15 N6 C16 C19 176.9(3)
N6 C16 C17 C18 -1.5(4)
C19 C16 C17 C18 179.8(3)
C16 C17 C18 C14 2.8(5)
C17 C18 C14 C15 -0.8(4)
C17 C18 C14 C13 177.1(3)
C11 N5 C15 N6 178.3(3)
C11 N5 C15 C14 -0.7(4)
C16 N6 C15 N5 -175.3(3)
C16 N6 C15 C14 3.8(4)
C18 C14 C15 N5 176.7(3)
C13 C14 C15 N5 -1.5(4)
C18 C14 C15 N6 -2.3(4)
C13 C14 C15 N6 179.5(3)
C15 N5 C11 N4 -176.0(3)
C15 N5 C11 C12 3.0(4)
C10 N4 C11 N5 -0.9(5)
C10 N4 C11 C12 -179.9(3)
N5 C11 C12 C13 -2.9(5)
N4 C11 C12 C13 176.0(3)
C11 C12 C13 C14 0.5(5)
C18 C14 C13 C12 -176.5(3)
C15 C14 C13 C12 1.5(4)
C11 N4 C10 N3 74.2(4)
C7 N3 C10 N4 85.6(4)
